data_4103346
loop_
_publ_author_name
'Bryan E. Barton'
'Thomas B. Rauchfuss'

_publ_contact_author
; 
Danielle L. Gray 
University of Illinois 
School of Chemical Sciences, Box 59-1 
505 South Mathews Avenue 
Urbana, Illinois  61801 
USA 
;
_publ_contact_author_email dgray@illinois.edu
_publ_contact_author_fax '1  217 244 8068'
_publ_contact_author_phone '1  217 244 1708'
_publ_section_title
;
 Hydride-Containing Models for the Active Site of the Nickel-Iron
 Hydrogenases
;
_journal_name_full 'Journal of the American Chemical Society'
_journal_page_first 14877
_journal_page_last 14885
_journal_paper_doi 10.1021/ja105312p
_journal_volume 132
_journal_year 2010
_chemical_formula_moiety 'C49 H46 Fe Ni O2 P3 S2, C H2 Cl2, B F4'
_chemical_formula_sum 'C50 H48 B Cl2 F4 Fe Ni O2 P3 S2'
_chemical_formula_weight 1110.18
_chemical_name_systematic
; 
? 
;
_space_group_IT_number 2
_symmetry_cell_setting triclinic
_symmetry_space_group_name_Hall '-P 1'
_symmetry_space_group_name_H-M 'P -1'
_atom_sites_solution_hydrogens geom
_atom_sites_solution_primary direct
_atom_sites_solution_secondary difmap
_audit_creation_method SHELXL-97
_audit_update_record
; 
? 
;
_cell_angle_alpha 109.5356(18)
_cell_angle_beta 100.808(2)
_cell_angle_gamma 91.254(2)
_cell_formula_units_Z 2
_cell_length_a 12.4707(4)
_cell_length_b 12.6792(4)
_cell_length_c 16.9635(5)
_cell_measurement_reflns_used 4066
_cell_measurement_temperature 193(2)
_cell_measurement_theta_max 23.39
_cell_measurement_theta_min 2.35
_cell_volume 2472.61(14)
_computing_cell_refinement 'SAINT V7.23A (Bruker, 2005)'
_computing_data_collection 'APEX2 V2.0-1 (Bruker, 2004)'
_computing_data_reduction
; 
SAINT V7.23A, XPREP V2005/2, SADABS V2007/4, TWINABS V2007/5 
(Bruker, 2005 & 2007) 
;
_computing_molecular_graphics
; 
SHELXTL V6.12 (Bruker, 2005), CrystalMaker v2.1.3 (CrystalMaker, 1994) 
;
_computing_publication_material 'XCIF V6.12 (Bruker, 2005)'
_computing_structure_refinement 'SHELXTL V6.12 (Bruker, 2005)'
_computing_structure_solution 'SHELXTL V6.12 (Bruker, 2005)'
_diffrn_ambient_temperature 193(2)
_diffrn_measured_fraction_theta_full 0.986
_diffrn_measured_fraction_theta_max 0.986
_diffrn_measurement_device 'Bruker Kappa/ApexII CCD'
_diffrn_measurement_method 'profile data from \f and \w scans'
_diffrn_radiation_monochromator graphite
_diffrn_radiation_source 'fine-focus sealed tube'
_diffrn_radiation_type MoK\a
_diffrn_radiation_wavelength 0.71073
_diffrn_radiation_wavelength_id ba06fas
_diffrn_reflns_av_R_equivalents 0.0696
_diffrn_reflns_av_sigmaI/netI 0.0816
_diffrn_reflns_limit_h_max 14
_diffrn_reflns_limit_h_min -15
_diffrn_reflns_limit_k_max 14
_diffrn_reflns_limit_k_min -15
_diffrn_reflns_limit_l_max 20
_diffrn_reflns_limit_l_min -20
_diffrn_reflns_number 30274
_diffrn_reflns_theta_full 25.44
_diffrn_reflns_theta_max 25.44
_diffrn_reflns_theta_min 1.67
_exptl_absorpt_coefficient_mu 1.019
_exptl_absorpt_correction_T_max 0.9618
_exptl_absorpt_correction_T_min 0.8366
_exptl_absorpt_correction_type integration
_exptl_absorpt_process_details 'SHELXTL/XPREP V2005/2 (Bruker, 2005)'
_exptl_crystal_colour brown
_exptl_crystal_density_diffrn 1.491
_exptl_crystal_density_method 'not measured'
_exptl_crystal_description plate
_exptl_crystal_F_000 1140
_exptl_crystal_id ba06fas
_exptl_crystal_preparation
; 
The data crystal was mounted using oil (Parantone-N, Exxon) to a 
0.3 mm cryo-loop (Hampton Research)with the (-2 -2 -1) scattering 
planes roughly normal to the spindle axis. 
;
_exptl_crystal_size_max 0.18
_exptl_crystal_size_mid 0.13
_exptl_crystal_size_min 0.04
_refine_diff_density_max 0.484
_refine_diff_density_min -0.454
_refine_diff_density_rms 0.075
_refine_ls_extinction_method none
_refine_ls_goodness_of_fit_ref 0.996
_refine_ls_hydrogen_treatment mixed
_refine_ls_matrix_type full
_refine_ls_number_parameters 672
_refine_ls_number_reflns 9027
_refine_ls_number_restraints 279
_refine_ls_restrained_S_all 1.032
_refine_ls_R_factor_all 0.0849
_refine_ls_R_factor_gt 0.0452
_refine_ls_shift/su_max 0.001
_refine_ls_shift/su_mean 0.000
_refine_ls_structure_factor_coef Fsqd
_refine_ls_weighting_details 'calc w=1/[\s^2^(Fo^2^)+(0.0340P)^2^+0.8592P] where P=(Fo^2^+2Fc^2^)/3'
_refine_ls_weighting_scheme calc
_refine_ls_wR_factor_gt 0.0857
_refine_ls_wR_factor_ref 0.0986
_reflns_number_gt 6031
_reflns_number_total 9027
_reflns_threshold_expression >2sigma(I)
_cod_data_source_file ja105312p_si_002.cif
_cod_data_source_block ba06fas
_cod_original_cell_volume 2472.60(13)
_cod_original_sg_symbol_H-M 'P -1 '
_cod_database_code 4103346

loop_
_symmetry_equiv_pos_as_xyz
'x, y, z'
'-x, -y, -z'

loop_
_atom_site_label
_atom_site_type_symbol
_atom_site_fract_x
_atom_site_fract_y
_atom_site_fract_z
_atom_site_U_iso_or_equiv
_atom_site_adp_type
_atom_site_occupancy
_atom_site_symmetry_multiplicity
_atom_site_calc_flag
_atom_site_refinement_flags
_atom_site_disorder_assembly
_atom_site_disorder_group
Fe1 Fe 0.70633(4) 0.63473(4) 0.15754(3) 0.02277(14) Uani 1 1 d . . .
H1 H 0.786(3) 0.570(3) 0.195(2) 0.034 Uiso 1 1 d . . .
Ni1 Ni 0.69723(4) 0.49400(4) 0.24164(3) 0.02129(12) Uani 1 1 d . . .
S1 S 0.59295(7) 0.47021(8) 0.11503(6) 0.0256(2) Uani 1 1 d . . .
S2 S 0.64967(7) 0.66810(8) 0.28648(6) 0.0261(2) Uani 1 1 d . . .
P1 P 0.83125(8) 0.78401(8) 0.21117(6) 0.0231(2) Uani 1 1 d . . .
P2 P 0.73743(8) 0.32201(8) 0.19198(6) 0.0227(2) Uani 1 1 d . . .
P3 P 0.79233(8) 0.50100(8) 0.36456(6) 0.0243(2) Uani 1 1 d . . .
O1 O 0.8032(2) 0.5334(2) 0.00878(19) 0.0424(7) Uani 1 1 d . . .
O2 O 0.5351(2) 0.7523(2) 0.0865(2) 0.0499(8) Uani 1 1 d . . .
C1 C 0.7655(3) 0.5758(3) 0.0675(3) 0.0292(9) Uani 1 1 d . . .
C2 C 0.6034(3) 0.7083(3) 0.1148(3) 0.0313(9) Uani 1 1 d . . .
C3 C 0.8512(3) 0.8610(3) 0.1391(2) 0.0238(8) Uani 1 1 d . . .
C4 C 0.7996(3) 0.8235(3) 0.0534(2) 0.0320(9) Uani 1 1 d . . .
H4 H 0.7518 0.7563 0.0303 0.038 Uiso 1 1 calc R . .
C5 C 0.8174(3) 0.8837(4) 0.0010(3) 0.0394(11) Uani 1 1 d . . .
H5 H 0.7824 0.8568 -0.0577 0.047 Uiso 1 1 calc R . .
C6 C 0.8848(3) 0.9811(4) 0.0336(3) 0.0423(12) Uani 1 1 d . . .
H6 H 0.8953 1.0225 -0.0022 0.051 Uiso 1 1 calc R . .
C7 C 0.9380(3) 1.0200(3) 0.1189(3) 0.0389(11) Uani 1 1 d . . .
H7 H 0.9859 1.0872 0.1414 0.047 Uiso 1 1 calc R . .
C8 C 0.9208(3) 0.9602(3) 0.1707(3) 0.0340(10) Uani 1 1 d . . .
H8 H 0.9572 0.9870 0.2291 0.041 Uiso 1 1 calc R . .
C9 C 0.7971(3) 0.8961(3) 0.3005(2) 0.0243(8) Uani 1 1 d . . .
C10 C 0.7300(3) 0.9757(3) 0.2848(3) 0.0324(10) Uani 1 1 d . . .
H10 H 0.7091 0.9763 0.2281 0.039 Uiso 1 1 calc R . .
C11 C 0.6931(3) 1.0541(3) 0.3503(3) 0.0380(10) Uani 1 1 d . . .
H11 H 0.6478 1.1086 0.3386 0.046 Uiso 1 1 calc R . .
C12 C 0.7219(3) 1.0535(3) 0.4326(3) 0.0407(11) Uani 1 1 d . . .
H12 H 0.6958 1.1067 0.4776 0.049 Uiso 1 1 calc R . .
C13 C 0.7892(3) 0.9748(3) 0.4492(3) 0.0342(10) Uani 1 1 d . . .
H13 H 0.8100 0.9746 0.5060 0.041 Uiso 1 1 calc R . .
C14 C 0.8260(3) 0.8971(3) 0.3841(2) 0.0286(9) Uani 1 1 d . . .
H14 H 0.8718 0.8432 0.3962 0.034 Uiso 1 1 calc R . .
C15 C 0.9732(3) 0.7578(3) 0.2477(2) 0.0258(9) Uani 1 1 d . . .
C16 C 1.0496(3) 0.8442(3) 0.3057(3) 0.0339(10) Uani 1 1 d . . .
H16 H 1.0261 0.9157 0.3328 0.041 Uiso 1 1 calc R . .
C17 C 1.1587(3) 0.8263(4) 0.3240(3) 0.0405(11) Uani 1 1 d . . .
H17 H 1.2100 0.8855 0.3632 0.049 Uiso 1 1 calc R . .
C18 C 1.1933(3) 0.7225(4) 0.2852(3) 0.0408(11) Uani 1 1 d . . .
H18 H 1.2687 0.7109 0.2975 0.049 Uiso 1 1 calc R . .
C19 C 1.1194(3) 0.6353(4) 0.2287(3) 0.0411(11) Uani 1 1 d . . .
H19 H 1.1434 0.5638 0.2024 0.049 Uiso 1 1 calc R . .
C20 C 1.0093(3) 0.6535(3) 0.2106(2) 0.0306(9) Uani 1 1 d . . .
H20 H 0.9580 0.5935 0.1723 0.037 Uiso 1 1 calc R . .
C21 C 0.4537(3) 0.5029(3) 0.1256(3) 0.0353(10) Uani 1 1 d . . .
H21A H 0.4308 0.5538 0.0934 0.042 Uiso 1 1 calc R . .
H21B H 0.4048 0.4324 0.0978 0.042 Uiso 1 1 calc R . .
C22 C 0.4355(3) 0.5565(3) 0.2155(3) 0.0392(11) Uani 1 1 d . . .
H22A H 0.4558 0.5049 0.2474 0.047 Uiso 1 1 calc R . .
H22B H 0.3565 0.5659 0.2127 0.047 Uiso 1 1 calc R . .
C23 C 0.4998(3) 0.6697(3) 0.2647(3) 0.0351(10) Uani 1 1 d . . .
H23A H 0.4765 0.7016 0.3199 0.042 Uiso 1 1 calc R . .
H23B H 0.4802 0.7208 0.2321 0.042 Uiso 1 1 calc R . .
C24 C 0.8033(3) 0.2950(3) 0.1014(2) 0.0250(8) Uani 1 1 d . . .
C25 C 0.7427(3) 0.2570(3) 0.0186(2) 0.0318(9) Uani 1 1 d . . .
H25 H 0.6655 0.2416 0.0085 0.038 Uiso 1 1 calc R . .
C26 C 0.7941(4) 0.2410(4) -0.0500(3) 0.0463(12) Uani 1 1 d . . .
H26 H 0.7522 0.2134 -0.1069 0.056 Uiso 1 1 calc R . .
C27 C 0.9060(4) 0.2654(4) -0.0353(3) 0.0518(13) Uani 1 1 d . . .
H27 H 0.9409 0.2552 -0.0822 0.062 Uiso 1 1 calc R . .
C28 C 0.9673(4) 0.3042(4) 0.0466(3) 0.0478(12) Uani 1 1 d . . .
H28 H 1.0444 0.3201 0.0561 0.057 Uiso 1 1 calc R . .
C29 C 0.9168(3) 0.3204(3) 0.1158(3) 0.0367(10) Uani 1 1 d . . .
H29 H 0.9590 0.3484 0.1725 0.044 Uiso 1 1 calc R . .
C30 C 0.6253(3) 0.2128(3) 0.1582(2) 0.0250(9) Uani 1 1 d . . .
C31 C 0.5223(3) 0.2373(3) 0.1754(2) 0.0324(10) Uani 1 1 d . . .
H31 H 0.5080 0.3132 0.2006 0.039 Uiso 1 1 calc R . .
C32 C 0.4404(3) 0.1518(4) 0.1561(3) 0.0423(11) Uani 1 1 d . . .
H32 H 0.3709 0.1691 0.1697 0.051 Uiso 1 1 calc R . .
C33 C 0.4594(4) 0.0420(4) 0.1173(3) 0.0428(11) Uani 1 1 d . . .
H33 H 0.4028 -0.0163 0.1038 0.051 Uiso 1 1 calc R . .
C34 C 0.5604(3) 0.0161(3) 0.0978(3) 0.0365(10) Uani 1 1 d . . .
H34 H 0.5730 -0.0597 0.0700 0.044 Uiso 1 1 calc R . .
C35 C 0.6431(3) 0.1008(3) 0.1186(2) 0.0281(9) Uani 1 1 d . . .
H35 H 0.7129 0.0827 0.1059 0.034 Uiso 1 1 calc R . .
C36 C 0.8330(3) 0.2889(3) 0.2760(2) 0.0288(9) Uani 1 1 d . . .
H36A H 0.7918 0.2485 0.3035 0.035 Uiso 1 1 calc R . .
H36B H 0.8869 0.2395 0.2503 0.035 Uiso 1 1 calc R . .
C37 C 0.8927(3) 0.3974(3) 0.3430(2) 0.0286(9) Uani 1 1 d . . .
H37A H 0.9519 0.4252 0.3214 0.034 Uiso 1 1 calc R . .
H37B H 0.9259 0.3837 0.3960 0.034 Uiso 1 1 calc R . .
C38 C 0.7114(3) 0.4522(3) 0.4266(2) 0.0257(9) Uani 1 1 d . . .
C39 C 0.7604(4) 0.4444(4) 0.5048(3) 0.0418(11) Uani 1 1 d . . .
H39 H 0.8360 0.4681 0.5276 0.050 Uiso 1 1 calc R . .
C40 C 0.6992(4) 0.4021(4) 0.5495(3) 0.0542(13) Uani 1 1 d . . .
H40 H 0.7326 0.3978 0.6033 0.065 Uiso 1 1 calc R . .
C41 C 0.5902(4) 0.3663(4) 0.5160(3) 0.0544(13) Uani 1 1 d . . .
H41 H 0.5494 0.3346 0.5459 0.065 Uiso 1 1 calc R . .
C42 C 0.5399(4) 0.3760(4) 0.4399(3) 0.0487(12) Uani 1 1 d . . .
H42 H 0.4640 0.3528 0.4177 0.058 Uiso 1 1 calc R . .
C43 C 0.6006(3) 0.4199(3) 0.3957(3) 0.0368(10) Uani 1 1 d . . .
H43 H 0.5656 0.4279 0.3435 0.044 Uiso 1 1 calc R . .
C44 C 0.8729(3) 0.6276(3) 0.4398(2) 0.0261(9) Uani 1 1 d . . .
C45 C 0.9748(3) 0.6583(3) 0.4272(3) 0.0305(9) Uani 1 1 d . . .
H45 H 1.0000 0.6147 0.3778 0.037 Uiso 1 1 calc R . .
C46 C 1.0395(3) 0.7519(3) 0.4861(3) 0.0353(10) Uani 1 1 d . . .
H46 H 1.1088 0.7721 0.4770 0.042 Uiso 1 1 calc R . .
C47 C 1.0036(3) 0.8157(3) 0.5579(3) 0.0363(10) Uani 1 1 d . . .
H47 H 1.0484 0.8795 0.5982 0.044 Uiso 1 1 calc R . .
C48 C 0.9035(3) 0.7875(3) 0.5713(3) 0.0404(11) Uani 1 1 d . . .
H48 H 0.8793 0.8315 0.6211 0.048 Uiso 1 1 calc R . .
C49 C 0.8374(3) 0.6946(3) 0.5123(3) 0.0356(10) Uani 1 1 d . . .
H49 H 0.7674 0.6765 0.5212 0.043 Uiso 1 1 calc R . .
B1 B 0.2052(7) 0.3295(8) 0.2531(5) 0.066(2) Uani 0.597(17) 1 d PDU A 1
F1 F 0.1468(8) 0.2257(8) 0.2246(7) 0.094(2) Uani 0.597(17) 1 d PDU A 1
F2 F 0.3035(7) 0.3351(9) 0.3069(7) 0.093(3) Uani 0.597(17) 1 d PDU A 1
F3 F 0.2252(8) 0.3482(7) 0.1812(6) 0.078(2) Uani 0.597(17) 1 d PDU A 1
F4 F 0.1419(7) 0.4108(9) 0.2925(7) 0.070(2) Uani 0.597(17) 1 d PDU A 1
B2 B 0.2094(9) 0.3133(10) 0.2590(7) 0.068(2) Uani 0.403(17) 1 d PDU A 2
F5 F 0.2616(11) 0.3610(11) 0.2133(10) 0.080(3) Uani 0.403(17) 1 d PDU A 2
F6 F 0.2804(10) 0.3092(12) 0.3300(7) 0.070(3) Uani 0.403(17) 1 d PDU A 2
F7 F 0.1236(10) 0.3715(13) 0.2850(10) 0.076(3) Uani 0.403(17) 1 d PDU A 2
F8 F 0.1765(11) 0.2031(9) 0.2091(9) 0.077(3) Uani 0.403(17) 1 d PDU A 2
C50 C 0.3870(17) 0.0966(9) 0.3325(8) 0.086(3) Uani 0.650(4) 1 d PDU B 1
H50A H 0.4452 0.1458 0.3263 0.103 Uiso 0.650(4) 1 calc PR B 1
H50B H 0.3140 0.1169 0.3107 0.103 Uiso 0.650(4) 1 calc PR B 1
Cl1 Cl 0.4024(8) 0.0980(8) 0.4422(6) 0.131(3) Uani 0.650(4) 1 d PDU B 1
Cl2 Cl 0.4032(2) -0.0532(2) 0.28237(19) 0.0990(11) Uani 0.650(4) 1 d PDU B 1
C51 C 0.370(4) 0.071(3) 0.3321(19) 0.093(4) Uani 0.350(4) 1 d PU B 2
H51A H 0.3886 0.1399 0.3200 0.112 Uiso 0.350(4) 1 calc PR B 2
H51B H 0.4336 0.0261 0.3237 0.112 Uiso 0.350(4) 1 calc PR B 2
Cl3 Cl 0.3781(13) 0.1155(11) 0.4354(8) 0.079(2) Uani 0.350(4) 1 d PDU B 2
Cl4 Cl 0.2718(5) 0.0010(5) 0.2516(4) 0.125(3) Uani 0.350(4) 1 d PDU B 2

loop_
_atom_site_aniso_label
_atom_site_aniso_U_11
_atom_site_aniso_U_22
_atom_site_aniso_U_33
_atom_site_aniso_U_23
_atom_site_aniso_U_13
_atom_site_aniso_U_12
Fe1 0.0236(3) 0.0197(3) 0.0229(3) 0.0069(2) 0.0007(2) 0.0002(2)
Ni1 0.0210(3) 0.0189(3) 0.0224(3) 0.0066(2) 0.00186(19) 0.00167(19)
S1 0.0242(5) 0.0220(5) 0.0262(5) 0.0066(4) -0.0018(4) -0.0011(4)
S2 0.0269(5) 0.0214(5) 0.0284(6) 0.0065(4) 0.0060(4) 0.0029(4)
P1 0.0238(5) 0.0216(5) 0.0234(5) 0.0084(4) 0.0028(4) 0.0003(4)
P2 0.0228(5) 0.0195(5) 0.0245(6) 0.0064(4) 0.0040(4) 0.0017(4)
P3 0.0242(5) 0.0227(6) 0.0240(6) 0.0076(5) 0.0011(4) 0.0011(4)
O1 0.0518(19) 0.0406(19) 0.0344(18) 0.0084(15) 0.0160(15) 0.0074(15)
O2 0.0400(18) 0.0393(19) 0.069(2) 0.0294(17) -0.0123(16) 0.0027(15)
C1 0.031(2) 0.024(2) 0.033(2) 0.014(2) -0.0006(19) -0.0007(17)
C2 0.028(2) 0.023(2) 0.037(2) 0.0064(19) 0.0005(19) -0.0078(17)
C3 0.026(2) 0.021(2) 0.028(2) 0.0107(17) 0.0100(17) 0.0073(16)
C4 0.038(2) 0.031(2) 0.029(2) 0.013(2) 0.0070(19) 0.0066(18)
C5 0.044(3) 0.051(3) 0.032(3) 0.022(2) 0.014(2) 0.015(2)
C6 0.043(3) 0.049(3) 0.059(3) 0.038(3) 0.031(2) 0.019(2)
C7 0.039(3) 0.032(3) 0.056(3) 0.021(2) 0.022(2) 0.0037(19)
C8 0.037(2) 0.032(2) 0.034(2) 0.012(2) 0.0082(19) -0.0032(18)
C9 0.024(2) 0.019(2) 0.028(2) 0.0068(17) 0.0035(16) -0.0041(16)
C10 0.032(2) 0.034(2) 0.033(2) 0.013(2) 0.0064(19) 0.0066(18)
C11 0.033(2) 0.030(2) 0.049(3) 0.011(2) 0.009(2) 0.0114(19)
C12 0.041(3) 0.033(3) 0.040(3) 0.000(2) 0.015(2) 0.000(2)
C13 0.042(3) 0.031(2) 0.025(2) 0.0042(19) 0.0064(19) -0.0020(19)
C14 0.032(2) 0.024(2) 0.027(2) 0.0077(19) 0.0029(17) 0.0004(17)
C15 0.028(2) 0.027(2) 0.024(2) 0.0102(18) 0.0064(17) 0.0003(17)
C16 0.031(2) 0.033(2) 0.035(3) 0.008(2) 0.0069(19) 0.0032(18)
C17 0.028(2) 0.058(3) 0.027(2) 0.007(2) 0.0006(18) 0.000(2)
C18 0.023(2) 0.059(3) 0.039(3) 0.016(2) 0.006(2) 0.009(2)
C19 0.038(3) 0.046(3) 0.042(3) 0.014(2) 0.015(2) 0.015(2)
C20 0.028(2) 0.032(2) 0.032(2) 0.0114(19) 0.0053(18) 0.0029(17)
C21 0.023(2) 0.031(2) 0.049(3) 0.016(2) -0.0031(19) -0.0029(17)
C22 0.021(2) 0.040(3) 0.057(3) 0.017(2) 0.009(2) 0.0029(18)
C23 0.028(2) 0.034(3) 0.047(3) 0.013(2) 0.018(2) 0.0125(18)
C24 0.028(2) 0.018(2) 0.030(2) 0.0080(17) 0.0094(17) 0.0059(16)
C25 0.038(2) 0.026(2) 0.032(2) 0.0088(19) 0.0100(19) 0.0043(18)
C26 0.062(3) 0.047(3) 0.033(3) 0.014(2) 0.018(2) 0.010(2)
C27 0.070(4) 0.050(3) 0.052(3) 0.023(3) 0.039(3) 0.020(3)
C28 0.039(3) 0.051(3) 0.067(4) 0.027(3) 0.030(3) 0.013(2)
C29 0.039(3) 0.032(2) 0.042(3) 0.014(2) 0.014(2) 0.0040(19)
C30 0.027(2) 0.025(2) 0.024(2) 0.0098(18) 0.0043(16) 0.0010(16)
C31 0.034(2) 0.025(2) 0.034(2) 0.0047(19) 0.0090(19) 0.0003(18)
C32 0.029(2) 0.049(3) 0.045(3) 0.010(2) 0.010(2) -0.003(2)
C33 0.047(3) 0.036(3) 0.042(3) 0.013(2) 0.002(2) -0.014(2)
C34 0.051(3) 0.021(2) 0.036(3) 0.0091(19) 0.006(2) 0.000(2)
C35 0.027(2) 0.025(2) 0.034(2) 0.0127(19) 0.0031(17) 0.0037(17)
C36 0.032(2) 0.023(2) 0.031(2) 0.0090(18) 0.0047(18) 0.0060(17)
C37 0.025(2) 0.030(2) 0.030(2) 0.0121(19) 0.0016(17) 0.0070(17)
C38 0.030(2) 0.023(2) 0.023(2) 0.0071(17) 0.0038(17) 0.0035(16)
C39 0.041(3) 0.048(3) 0.040(3) 0.021(2) 0.003(2) 0.002(2)
C40 0.071(4) 0.060(3) 0.042(3) 0.031(3) 0.013(3) 0.009(3)
C41 0.066(4) 0.058(3) 0.049(3) 0.026(3) 0.023(3) -0.005(3)
C42 0.042(3) 0.057(3) 0.048(3) 0.015(3) 0.016(2) -0.008(2)
C43 0.036(2) 0.044(3) 0.030(2) 0.012(2) 0.0067(19) 0.002(2)
C44 0.026(2) 0.025(2) 0.027(2) 0.0123(18) -0.0033(17) 0.0009(16)
C45 0.034(2) 0.027(2) 0.032(2) 0.0131(19) 0.0047(18) 0.0032(18)
C46 0.032(2) 0.032(3) 0.041(3) 0.016(2) 0.0003(19) -0.0046(18)
C47 0.040(3) 0.024(2) 0.036(3) 0.008(2) -0.007(2) -0.0043(18)
C48 0.049(3) 0.031(3) 0.032(3) 0.000(2) 0.007(2) 0.005(2)
C49 0.032(2) 0.033(2) 0.036(3) 0.004(2) 0.0088(19) 0.0027(18)
B1 0.044(3) 0.079(4) 0.057(3) 0.002(3) 0.008(3) 0.002(3)
F1 0.097(5) 0.076(4) 0.082(4) -0.006(3) 0.018(4) -0.021(4)
F2 0.059(4) 0.107(5) 0.072(4) -0.007(4) -0.017(3) 0.025(3)
F3 0.066(4) 0.088(4) 0.059(4) 0.004(3) 0.007(3) -0.009(3)
F4 0.040(3) 0.077(5) 0.065(3) -0.007(3) 0.002(3) 0.002(3)
B2 0.048(4) 0.082(4) 0.057(4) 0.003(3) 0.010(3) 0.001(3)
F5 0.071(5) 0.090(4) 0.071(5) 0.018(4) 0.016(4) -0.012(4)
F6 0.051(4) 0.094(5) 0.058(4) 0.019(4) 0.004(4) 0.019(4)
F7 0.039(4) 0.097(6) 0.061(4) -0.012(5) 0.005(4) 0.012(4)
F8 0.061(5) 0.078(5) 0.070(5) -0.011(4) 0.032(4) -0.009(4)
C50 0.099(8) 0.062(6) 0.126(6) 0.050(5) 0.060(5) 0.004(5)
Cl1 0.104(5) 0.165(5) 0.156(3) 0.094(3) 0.030(3) -0.014(4)
Cl2 0.104(2) 0.0591(16) 0.142(2) 0.0291(16) 0.0567(18) -0.0062(14)
C51 0.106(6) 0.075(6) 0.120(5) 0.042(5) 0.062(5) -0.008(5)
Cl3 0.075(5) 0.072(3) 0.113(4) 0.051(3) 0.042(4) 0.011(3)
Cl4 0.162(6) 0.090(4) 0.119(4) 0.019(3) 0.062(4) -0.046(4)

loop_
_atom_type_symbol
_atom_type_description
_atom_type_scat_dispersion_real
_atom_type_scat_dispersion_imag
_atom_type_scat_source
C C 0.0033 0.0016 'International Tables Vol C Tables 4.2.6.8 and 6.1.1.4'
H H 0.0000 0.0000 'International Tables Vol C Tables 4.2.6.8 and 6.1.1.4'
B B 0.0013 0.0007 'International Tables Vol C Tables 4.2.6.8 and 6.1.1.4'
O O 0.0106 0.0060 'International Tables Vol C Tables 4.2.6.8 and 6.1.1.4'
F F 0.0171 0.0103 'International Tables Vol C Tables 4.2.6.8 and 6.1.1.4'
P P 0.1023 0.0942 'International Tables Vol C Tables 4.2.6.8 and 6.1.1.4'
S S 0.1246 0.1234 'International Tables Vol C Tables 4.2.6.8 and 6.1.1.4'
Fe Fe 0.3463 0.8444 'International Tables Vol C Tables 4.2.6.8 and 6.1.1.4'
Ni Ni 0.3393 1.1124 'International Tables Vol C Tables 4.2.6.8 and 6.1.1.4'
Cl Cl 0.1484 0.1585 'International Tables Vol C Tables 4.2.6.8 and 6.1.1.4'

loop_
_geom_angle_atom_site_label_1
_geom_angle_atom_site_label_2
_geom_angle_atom_site_label_3
_geom_angle
C1 Fe1 C2 99.93(17)
C1 Fe1 P1 92.12(12)
C2 Fe1 P1 93.80(12)
C1 Fe1 S1 88.91(12)
C2 Fe1 S1 93.95(12)
P1 Fe1 S1 171.88(4)
C1 Fe1 S2 163.06(12)
C2 Fe1 S2 95.60(13)
P1 Fe1 S2 93.58(4)
S1 Fe1 S2 83.27(4)
C1 Fe1 Ni1 111.19(12)
C2 Fe1 Ni1 131.79(12)
P1 Fe1 Ni1 119.84(3)
S1 Fe1 Ni1 52.52(3)
S2 Fe1 Ni1 52.43(3)
C1 Fe1 H1 82.3(13)
C2 Fe1 H1 176.3(13)
P1 Fe1 H1 89.1(13)
S1 Fe1 H1 83.1(13)
S2 Fe1 H1 81.9(13)
Ni1 Fe1 H1 44.5(13)
P2 Ni1 P3 87.11(4)
P2 Ni1 S1 88.78(4)
P3 Ni1 S1 174.28(4)
P2 Ni1 S2 177.11(4)
P3 Ni1 S2 95.69(4)
S1 Ni1 S2 88.37(4)
P2 Ni1 Fe1 121.97(3)
P3 Ni1 Fe1 129.63(3)
S1 Ni1 Fe1 56.07(3)
S2 Ni1 Fe1 56.54(3)
P2 Ni1 H1 102.4(10)
P3 Ni1 H1 106.8(10)
S1 Ni1 H1 78.0(10)
S2 Ni1 H1 77.5(10)
Fe1 Ni1 H1 33.5(10)
C21 S1 Ni1 110.48(14)
C21 S1 Fe1 109.88(13)
Ni1 S1 Fe1 71.42(3)
C23 S2 Ni1 110.96(13)
C23 S2 Fe1 107.56(14)
Ni1 S2 Fe1 71.04(3)
C9 P1 C15 105.99(17)
C9 P1 C3 101.13(16)
C15 P1 C3 100.85(16)
C9 P1 Fe1 113.26(12)
C15 P1 Fe1 116.79(13)
C3 P1 Fe1 116.87(13)
C30 P2 C24 105.34(17)
C30 P2 C36 103.79(16)
C24 P2 C36 107.02(17)
C30 P2 Ni1 116.88(12)
C24 P2 Ni1 113.30(12)
C36 P2 Ni1 109.69(12)
C44 P3 C38 105.30(17)
C44 P3 C37 104.07(17)
C38 P3 C37 103.50(17)
C44 P3 Ni1 122.54(12)
C38 P3 Ni1 112.66(12)
C37 P3 Ni1 106.91(13)
O1 C1 Fe1 177.5(3)
O2 C2 Fe1 177.8(3)
C4 C3 C8 118.0(3)
C4 C3 P1 122.3(3)
C8 C3 P1 119.7(3)
C3 C4 C5 120.5(4)
C3 C4 H4 119.7
C5 C4 H4 119.7
C6 C5 C4 120.3(4)
C6 C5 H5 119.8
C4 C5 H5 119.8
C5 C6 C7 120.3(4)
C5 C6 H6 119.8
C7 C6 H6 119.8
C8 C7 C6 119.4(4)
C8 C7 H7 120.3
C6 C7 H7 120.3
C7 C8 C3 121.4(4)
C7 C8 H8 119.3
C3 C8 H8 119.3
C10 C9 C14 118.2(3)
C10 C9 P1 119.7(3)
C14 C9 P1 121.7(3)
C11 C10 C9 121.0(4)
C11 C10 H10 119.5
C9 C10 H10 119.5
C12 C11 C10 120.1(4)
C12 C11 H11 119.9
C10 C11 H11 119.9
C11 C12 C13 119.5(4)
C11 C12 H12 120.3
C13 C12 H12 120.3
C14 C13 C12 120.3(4)
C14 C13 H13 119.8
C12 C13 H13 119.8
C13 C14 C9 120.9(4)
C13 C14 H14 119.5
C9 C14 H14 119.5
C20 C15 C16 118.5(3)
C20 C15 P1 119.6(3)
C16 C15 P1 121.5(3)
C17 C16 C15 120.5(4)
C17 C16 H16 119.7
C15 C16 H16 119.7
C16 C17 C18 120.1(4)
C16 C17 H17 120.0
C18 C17 H17 120.0
C17 C18 C19 120.6(4)
C17 C18 H18 119.7
C19 C18 H18 119.7
C18 C19 C20 119.2(4)
C18 C19 H19 120.4
C20 C19 H19 120.4
C15 C20 C19 121.0(4)
C15 C20 H20 119.5
C19 C20 H20 119.5
C22 C21 S1 116.5(3)
C22 C21 H21A 108.2
S1 C21 H21A 108.2
C22 C21 H21B 108.2
S1 C21 H21B 108.2
H21A C21 H21B 107.3
C21 C22 C23 114.4(3)
C21 C22 H22A 108.7
C23 C22 H22A 108.7
C21 C22 H22B 108.7
C23 C22 H22B 108.7
H22A C22 H22B 107.6
C22 C23 S2 115.5(3)
C22 C23 H23A 108.4
S2 C23 H23A 108.4
C22 C23 H23B 108.4
S2 C23 H23B 108.4
H23A C23 H23B 107.5
C25 C24 C29 119.3(3)
C25 C24 P2 121.2(3)
C29 C24 P2 119.4(3)
C24 C25 C26 120.5(4)
C24 C25 H25 119.8
C26 C25 H25 119.8
C27 C26 C25 119.8(4)
C27 C26 H26 120.1
C25 C26 H26 120.1
C28 C27 C26 120.5(4)
C28 C27 H27 119.8
C26 C27 H27 119.8
C27 C28 C29 120.1(4)
C27 C28 H28 119.9
C29 C28 H28 119.9
C28 C29 C24 119.7(4)
C28 C29 H29 120.1
C24 C29 H29 120.1
C31 C30 C35 118.6(3)
C31 C30 P2 121.2(3)
C35 C30 P2 120.2(3)
C32 C31 C30 120.5(4)
C32 C31 H31 119.8
C30 C31 H31 119.8
C33 C32 C31 120.1(4)
C33 C32 H32 120.0
C31 C32 H32 120.0
C32 C33 C34 120.3(4)
C32 C33 H33 119.8
C34 C33 H33 119.8
C35 C34 C33 119.7(4)
C35 C34 H34 120.1
C33 C34 H34 120.1
C34 C35 C30 120.8(4)
C34 C35 H35 119.6
C30 C35 H35 119.6
C37 C36 P2 109.7(2)
C37 C36 H36A 109.7
P2 C36 H36A 109.7
C37 C36 H36B 109.7
P2 C36 H36B 109.7
H36A C36 H36B 108.2
C36 C37 P3 107.8(2)
C36 C37 H37A 110.1
P3 C37 H37A 110.1
C36 C37 H37B 110.1
P3 C37 H37B 110.1
H37A C37 H37B 108.5
C43 C38 C39 118.8(4)
C43 C38 P3 120.5(3)
C39 C38 P3 120.6(3)
C40 C39 C38 120.2(4)
C40 C39 H39 119.9
C38 C39 H39 119.9
C41 C40 C39 120.0(4)
C41 C40 H40 120.0
C39 C40 H40 120.0
C42 C41 C40 120.7(4)
C42 C41 H41 119.7
C40 C41 H41 119.7
C41 C42 C43 119.4(4)
C41 C42 H42 120.3
C43 C42 H42 120.3
C38 C43 C42 120.9(4)
C38 C43 H43 119.5
C42 C43 H43 119.5
C45 C44 C49 118.3(4)
C45 C44 P3 119.8(3)
C49 C44 P3 121.9(3)
C46 C45 C44 120.5(4)
C46 C45 H45 119.7
C44 C45 H45 119.7
C47 C46 C45 120.1(4)
C47 C46 H46 119.9
C45 C46 H46 119.9
C48 C47 C46 120.3(4)
C48 C47 H47 119.8
C46 C47 H47 119.8
C47 C48 C49 120.1(4)
C47 C48 H48 120.0
C49 C48 H48 120.0
C48 C49 C44 120.6(4)
C48 C49 H49 119.7
C44 C49 H49 119.7
F2 B1 F1 113.2(7)
F2 B1 F4 110.5(6)
F1 B1 F4 109.3(6)
F2 B1 F3 108.6(6)
F1 B1 F3 106.4(7)
F4 B1 F3 108.7(7)
F5 B2 F7 111.8(9)
F5 B2 F6 111.1(8)
F7 B2 F6 108.2(8)
F5 B2 F8 107.9(8)
F7 B2 F8 112.2(8)
F6 B2 F8 105.4(8)
Cl1 C50 Cl2 97.2(8)
Cl1 C50 H50A 112.3
Cl2 C50 H50A 112.3
Cl1 C50 H50B 112.3
Cl2 C50 H50B 112.3
H50A C50 H50B 109.9
Cl4 C51 Cl3 132(2)
Cl4 C51 H51A 104.3
Cl3 C51 H51A 104.3
Cl4 C51 H51B 104.3
Cl3 C51 H51B 104.3
H51A C51 H51B 105.6

loop_
_geom_bond_atom_site_label_1
_geom_bond_atom_site_label_2
_geom_bond_distance
Fe1 C1 1.766(4)
Fe1 C2 1.789(4)
Fe1 P1 2.2416(11)
Fe1 S1 2.3136(10)
Fe1 S2 2.3317(11)
Fe1 Ni1 2.6432(7)
Fe1 H1 1.49(3)
Ni1 P2 2.1666(10)
Ni1 P3 2.1693(10)
Ni1 S1 2.2129(10)
Ni1 S2 2.2151(10)
Ni1 H1 1.89(3)
S1 C21 1.821(4)
S2 C23 1.838(4)
P1 C9 1.823(4)
P1 C15 1.839(4)
P1 C3 1.847(4)
P2 C30 1.812(4)
P2 C24 1.812(4)
P2 C36 1.848(4)
P3 C44 1.814(4)
P3 C38 1.820(4)
P3 C37 1.831(4)
O1 C1 1.153(4)
O2 C2 1.146(4)
C3 C4 1.389(5)
C3 C8 1.396(5)
C4 C5 1.394(5)
C4 H4 0.9500
C5 C6 1.364(6)
C5 H5 0.9500
C6 C7 1.388(6)
C6 H6 0.9500
C7 C8 1.379(5)
C7 H7 0.9500
C8 H8 0.9500
C9 C10 1.387(5)
C9 C14 1.392(5)
C10 C11 1.382(5)
C10 H10 0.9500
C11 C12 1.378(6)
C11 H11 0.9500
C12 C13 1.384(5)
C12 H12 0.9500
C13 C14 1.373(5)
C13 H13 0.9500
C14 H14 0.9500
C15 C20 1.388(5)
C15 C16 1.399(5)
C16 C17 1.378(5)
C16 H16 0.9500
C17 C18 1.379(6)
C17 H17 0.9500
C18 C19 1.381(6)
C18 H18 0.9500
C19 C20 1.391(5)
C19 H19 0.9500
C20 H20 0.9500
C21 C22 1.511(5)
C21 H21A 0.9900
C21 H21B 0.9900
C22 C23 1.515(5)
C22 H22A 0.9900
C22 H22B 0.9900
C23 H23A 0.9900
C23 H23B 0.9900
C24 C25 1.382(5)
C24 C29 1.402(5)
C25 C26 1.390(5)
C25 H25 0.9500
C26 C27 1.380(6)
C26 H26 0.9500
C27 C28 1.373(6)
C27 H27 0.9500
C28 C29 1.393(5)
C28 H28 0.9500
C29 H29 0.9500
C30 C31 1.389(5)
C30 C35 1.396(5)
C31 C32 1.383(5)
C31 H31 0.9500
C32 C33 1.374(6)
C32 H32 0.9500
C33 C34 1.381(6)
C33 H33 0.9500
C34 C35 1.378(5)
C34 H34 0.9500
C35 H35 0.9500
C36 C37 1.526(5)
C36 H36A 0.9900
C36 H36B 0.9900
C37 H37A 0.9900
C37 H37B 0.9900
C38 C43 1.383(5)
C38 C39 1.388(5)
C39 C40 1.384(6)
C39 H39 0.9500
C40 C41 1.374(6)
C40 H40 0.9500
C41 C42 1.371(6)
C41 H41 0.9500
C42 C43 1.385(5)
C42 H42 0.9500
C43 H43 0.9500
C44 C45 1.396(5)
C44 C49 1.397(5)
C45 C46 1.386(5)
C45 H45 0.9500
C46 C47 1.378(6)
C46 H46 0.9500
C47 C48 1.371(6)
C47 H47 0.9500
C48 C49 1.388(5)
C48 H48 0.9500
C49 H49 0.9500
B1 F2 1.368(6)
B1 F1 1.377(6)
B1 F4 1.381(6)
B1 F3 1.382(6)
B2 F5 1.370(7)
B2 F7 1.371(7)
B2 F6 1.372(7)
B2 F8 1.375(7)
C50 Cl1 1.827(13)
C50 Cl2 1.837(12)
C50 H50A 0.9900
C50 H50B 0.9900
C51 Cl4 1.64(4)
C51 Cl3 1.63(3)
C51 H51A 0.9900
C51 H51B 0.9900
